data_4314321
loop_
_publ_author_name
'John L. Bear'
'Wei-Zhong Chen'
'Boacheng Han'
'Shurong Huang'
'Li-Lun Wang'
'Antoine Thuriere'
'Eric Van Caemelbecke'
'Karl M. Kadish'
'Tong Ren'

_publ_contact_author_address
; Department of Chemistry
     University of Miami
     PO BOX 249118
     Coral Gables, FL 33124-0431
     USA
;
_publ_contact_author_email tren@miami.edu
_publ_contact_author_fax '(305) 284-1880'
_publ_contact_author_name 'Dr. Ren, Tong'
_publ_contact_author_phone '(305) 284-6617'
_publ_section_title
;
 Cyanide Adducts on the Diruthenium Core of [Ru2(L)4]+ (L = ap, CH3ap,
 Fap, or F3ap). Electronic Properties and Binding Modes of the Bridging
 Ligand
;
_journal_name_full 'Inorganic Chemistry'
_journal_page_first 6230
_journal_page_last 6240
_journal_paper_doi 10.1021/ic030195m
_journal_volume 42
_journal_year 2003
_chemical_formula_moiety 'C46 H32 N10 F4 Ru2, C H2 Cl2'
_chemical_formula_sum 'C47 H34 Cl2 F4 N10 Ru2'
_chemical_formula_weight 1087.88
_chemical_name_systematic
;
  ?
;
_space_group_IT_number 14
_symmetry_cell_setting monoclinic
_symmetry_space_group_name_Hall '-P 2ybc'
_symmetry_space_group_name_H-M 'P 1 21/c 1'
_atom_sites_solution_hydrogens geom
_atom_sites_solution_primary direct
_atom_sites_solution_secondary difmap
_audit_creation_method SHELXL-97
_cell_angle_alpha 90.00
_cell_angle_beta 97.861(1)
_cell_angle_gamma 90.00
_cell_formula_units_Z 4
_cell_length_a 16.7082(10)
_cell_length_b 15.5031(9)
_cell_length_c 17.0463(10)
_cell_measurement_reflns_used 6870
_cell_measurement_temperature 223(2)
_cell_measurement_theta_max 23.28
_cell_measurement_theta_min 1.23
_cell_volume 4374.0(4)
_computing_cell_refinement 'Bruker SAINT software (Bruker, 1999)'
_computing_data_collection 'Siemens SMART software (Siemens, 1996)'
_computing_data_reduction 'Bruker SAINT software (Bruker, 1999)'
_computing_structure_refinement 'SHELXL-97 (Sheldrick, 1997)'
_computing_structure_solution 'SHELXS-97 (Sheldrick, 1997)'
_diffrn_ambient_temperature 223(2)
_diffrn_detector_area_resol_mean 1K
_diffrn_measured_fraction_theta_full 0.986
_diffrn_measured_fraction_theta_max 0.986
_diffrn_measurement_device_type 'Siemens SMART CCD'
_diffrn_measurement_method CCD
_diffrn_radiation_monochromator graphite
_diffrn_radiation_source 'fine-focus sealed tube'
_diffrn_radiation_type MoK\a
_diffrn_radiation_wavelength 0.71073
_diffrn_reflns_av_R_equivalents 0.0290
_diffrn_reflns_av_sigmaI/netI 0.0251
_diffrn_reflns_limit_h_max 18
_diffrn_reflns_limit_h_min -18
_diffrn_reflns_limit_k_max 17
_diffrn_reflns_limit_k_min 0
_diffrn_reflns_limit_l_max 18
_diffrn_reflns_limit_l_min 0
_diffrn_reflns_number 19118
_diffrn_reflns_theta_full 23.28
_diffrn_reflns_theta_max 23.28
_diffrn_reflns_theta_min 1.23
_diffrn_standards_decay_% 0.0
_exptl_absorpt_coefficient_mu 0.878
_exptl_absorpt_correction_T_max 0.9524
_exptl_absorpt_correction_T_min 0.7381
_exptl_absorpt_correction_type empirical
_exptl_crystal_colour 'Very dark lavender'
_exptl_crystal_density_diffrn 1.652
_exptl_crystal_density_method 'not measured'
_exptl_crystal_description Plate
_exptl_crystal_F_000 2176
_exptl_crystal_size_max 0.40
_exptl_crystal_size_mid 0.40
_exptl_crystal_size_min 0.06
_refine_diff_density_max 0.682
_refine_diff_density_min -0.580
_refine_diff_density_rms 0.085
_refine_ls_extinction_method none
_refine_ls_goodness_of_fit_ref 1.231
_refine_ls_hydrogen_treatment mixed
_refine_ls_matrix_type full
_refine_ls_number_parameters 625
_refine_ls_number_reflns 6215
_refine_ls_number_restraints 0
_refine_ls_restrained_S_all 1.231
_refine_ls_R_factor_all 0.0409
_refine_ls_R_factor_gt 0.0299
_refine_ls_shift/su_max 0.148
_refine_ls_shift/su_mean 0.010
_refine_ls_structure_factor_coef Fsqd
_refine_ls_weighting_details 'calc w=1/[\s^2^(Fo^2^)+(0.0398P)^2^+7.7370P] where P=(Fo^2^+2Fc^2^)/3'
_refine_ls_weighting_scheme calc
_refine_ls_wR_factor_gt 0.0832
_refine_ls_wR_factor_ref 0.0975
_reflns_number_gt 5118
_reflns_number_total 6422
_reflns_threshold_expression >4sigma(I)
_cod_data_source_file ic030195m_1.cif
_cod_data_source_block k678
_cod_depositor_comments
;
The following automatic conversions were performed:

'_symmetry_cell_setting' value 'Monoclinic' changed to 'monoclinic'
according to the built-in table from CIF Core dictionary named
'cif_core.dic' version 2.4.1 from
2010-06-29.

'_exptl_absorpt_correction_type' value 'Empirical'
changed to 'empirical' according to the built-in table from CIF Core
dictionary named 'cif_core.dic' version 2.4.1 from 2010-06-29.

Automatic conversion script
Id: cif_fix_values 1646 2011-03-28 12:23:43Z adriana 
;
_cod_original_formula_sum 'C47 H34 N10 F4 Cl2 Ru2'
_cod_database_code 4314321

loop_
_symmetry_equiv_pos_as_xyz
'x, y, z'
'-x, y+1/2, -z+1/2'
'-x, -y, -z'
'x, -y-1/2, z-1/2'

loop_
_atom_site_label
_atom_site_type_symbol
_atom_site_fract_x
_atom_site_fract_y
_atom_site_fract_z
_atom_site_U_iso_or_equiv
_atom_site_adp_type
_atom_site_occupancy
_atom_site_symmetry_multiplicity
_atom_site_calc_flag
_atom_site_refinement_flags
_atom_site_disorder_assembly
_atom_site_disorder_group
Ru1 Ru 0.78948(2) 0.53002(2) 0.692576(19) 0.02618(12) Uani 1 1 d . . .
Ru2 Ru 0.69927(2) 0.43718(2) 0.757652(19) 0.02704(12) Uani 1 1 d . . .
F1 F 0.7352(3) 0.4662(3) 0.9867(3) 0.0577(13) Uani 0.60 1 d P . .
F1' F 0.5814(5) 0.6503(5) 0.8149(4) 0.060(2) Uani 0.40 1 d P . .
F2 F 0.5441(2) 0.4396(3) 0.54615(19) 0.0543(10) Uani 0.80 1 d P . .
F2' F 0.4902(10) 0.4646(10) 0.8046(10) 0.060 Uiso 0.20 1 d P . .
F3 F 0.8276(2) 0.2380(2) 0.6516(3) 0.0614(11) Uani 0.80 1 d P . .
F3' F 0.5699(10) 0.2507(10) 0.7132(9) 0.060 Uiso 0.20 1 d P . .
F4 F 1.0207(3) 0.5385(4) 0.7592(3) 0.0765(16) Uani 0.70 1 d P . .
F4' F 0.8908(7) 0.3563(7) 0.5785(6) 0.060 Uiso 0.30 1 d P . .
N1 N 0.8235(2) 0.6045(2) 0.7872(2) 0.0340(9) Uani 1 1 d . . .
N2 N 0.7147(2) 0.5429(2) 0.8381(2) 0.0314(8) Uani 1 1 d . . .
N3 N 0.6848(2) 0.6067(2) 0.6686(2) 0.0287(8) Uani 1 1 d . . .
N4 N 0.6027(2) 0.4925(2) 0.69717(19) 0.0279(8) Uani 1 1 d . . .
N5 N 0.7368(2) 0.4536(2) 0.5932(2) 0.0267(8) Uani 1 1 d . . .
N6 N 0.6997(2) 0.3450(2) 0.6756(2) 0.0279(8) Uani 1 1 d . . .
N7 N 0.8119(2) 0.3810(2) 0.8110(2) 0.0337(9) Uani 1 1 d . . .
N8 N 0.8800(2) 0.4467(2) 0.7161(2) 0.0315(8) Uani 1 1 d . . .
N9 N 0.8768(3) 0.6462(3) 0.5800(2) 0.0448(10) Uani 1 1 d . . .
N10 N 0.6127(2) 0.3394(3) 0.8841(2) 0.0431(10) Uani 1 1 d . . .
C1 C 0.8865(3) 0.6610(4) 0.7933(3) 0.0513(14) Uani 1 1 d . . .
H1 H 0.9211 0.6598 0.7542 0.062 Uiso 1 1 calc R . .
C2 C 0.9018(4) 0.7188(4) 0.8533(3) 0.0644(17) Uani 1 1 d . . .
H2 H 0.9464 0.7562 0.8562 0.077 Uiso 1 1 calc R . .
C3 C 0.8497(4) 0.7215(4) 0.9105(3) 0.0595(16) Uani 1 1 d . . .
H3 H 0.8577 0.7625 0.9514 0.071 Uiso 1 1 calc R . .
C4 C 0.7869(3) 0.6647(3) 0.9070(3) 0.0455(12) Uani 1 1 d . . .
H4 H 0.7524 0.6660 0.9461 0.055 Uiso 1 1 calc R . .
C5 C 0.7735(3) 0.6030(3) 0.8442(3) 0.0341(10) Uani 1 1 d . . .
C6 C 0.6587(3) 0.5539(3) 0.8954(3) 0.0344(11) Uani 1 1 d . . .
C7 C 0.5929(3) 0.6081(3) 0.8804(3) 0.0436(12) Uani 1 1 d . . .
H7 H 0.5830 0.6355 0.8308 0.052 Uiso 0.60 1 d P . .
C8 C 0.5410(3) 0.6234(4) 0.9346(3) 0.0510(13) Uani 1 1 d . . .
H8 H 0.4968 0.6608 0.9223 0.061 Uiso 1 1 calc R . .
C9 C 0.5547(4) 0.5831(4) 1.0073(3) 0.0557(15) Uani 1 1 d . . .
H9 H 0.5194 0.5928 1.0449 0.067 Uiso 1 1 calc R . .
C10 C 0.6193(4) 0.5292(4) 1.0248(3) 0.0522(14) Uani 1 1 d . . .
H10 H 0.6288 0.5018 1.0744 0.063 Uiso 1 1 calc R . .
C11 C 0.6706(3) 0.5154(3) 0.9690(3) 0.0430(12) Uani 1 1 d . . .
H11 H 0.7151 0.4784 0.9815 0.052 Uiso 0.40 1 d P . .
C12 C 0.6915(3) 0.6901(3) 0.6458(3) 0.0369(11) Uani 1 1 d . . .
H12 H 0.7436 0.7138 0.6483 0.044 Uiso 1 1 calc R . .
C13 C 0.6273(3) 0.7413(3) 0.6195(3) 0.0410(12) Uani 1 1 d . . .
H13 H 0.6351 0.7988 0.6050 0.049 Uiso 1 1 calc R . .
C14 C 0.5493(3) 0.7065(3) 0.6143(3) 0.0441(12) Uani 1 1 d . . .
H14 H 0.5038 0.7400 0.5955 0.053 Uiso 1 1 calc R . .
C15 C 0.5407(3) 0.6229(3) 0.6374(3) 0.0375(11) Uani 1 1 d . . .
H15 H 0.4888 0.5983 0.6332 0.045 Uiso 1 1 calc R . .
C16 C 0.6088(3) 0.5731(3) 0.6673(2) 0.0295(10) Uani 1 1 d . . .
C17 C 0.5270(3) 0.4483(3) 0.6803(3) 0.0307(10) Uani 1 1 d . . .
C18 C 0.5001(3) 0.4193(3) 0.6042(3) 0.0433(12) Uani 1 1 d . . .
H18 H 0.5311 0.4317 0.5634 0.052 Uiso 0.20 1 d P . .
C19 C 0.4295(3) 0.3732(4) 0.5862(4) 0.0610(16) Uani 1 1 d . . .
H19 H 0.4127 0.3549 0.5340 0.073 Uiso 1 1 calc R . .
C20 C 0.3841(3) 0.3542(4) 0.6447(4) 0.0638(17) Uani 1 1 d . . .
H20 H 0.3364 0.3218 0.6333 0.077 Uiso 1 1 calc R . .
C21 C 0.4091(3) 0.3832(4) 0.7214(4) 0.0556(15) Uani 1 1 d . . .
H21 H 0.3776 0.3712 0.7618 0.067 Uiso 1 1 calc R . .
C22 C 0.4797(3) 0.4295(3) 0.7383(3) 0.0419(12) Uani 1 1 d . . .
H22 H 0.4954 0.4497 0.7902 0.050 Uiso 0.80 1 d P . .
C23 C 0.7334(3) 0.4852(3) 0.5181(2) 0.0352(10) Uani 1 1 d . . .
H23 H 0.7473 0.5433 0.5117 0.042 Uiso 1 1 calc R . .
C24 C 0.7109(3) 0.4371(3) 0.4520(3) 0.0405(11) Uani 1 1 d . . .
H24 H 0.7091 0.4619 0.4014 0.049 Uiso 1 1 calc R . .
C25 C 0.6909(3) 0.3513(3) 0.4600(3) 0.0395(11) Uani 1 1 d . . .
H25 H 0.6778 0.3164 0.4149 0.047 Uiso 1 1 calc R . .
C26 C 0.6902(3) 0.3179(3) 0.5335(3) 0.0358(11) Uani 1 1 d . . .
H26 H 0.6766 0.2597 0.5397 0.043 Uiso 1 1 calc R . .
C27 C 0.7100(2) 0.3711(3) 0.6008(2) 0.0269(9) Uani 1 1 d . . .
C28 C 0.6984(3) 0.2549(3) 0.6909(3) 0.0340(10) Uani 1 1 d . . .
C29 C 0.6336(3) 0.2153(3) 0.7183(3) 0.0429(12) Uani 1 1 d . . .
H29 H 0.5877 0.2480 0.7255 0.052 Uiso 0.80 1 d P . .
C30 C 0.6353(4) 0.1274(4) 0.7351(3) 0.0580(16) Uani 1 1 d . . .
H30 H 0.5907 0.1010 0.7535 0.070 Uiso 1 1 calc R . .
C31 C 0.7020(4) 0.0793(3) 0.7249(3) 0.0607(17) Uani 1 1 d . . .
H31 H 0.7031 0.0202 0.7374 0.073 Uiso 1 1 calc R . .
C32 C 0.7669(4) 0.1160(3) 0.6968(4) 0.0594(15) Uani 1 1 d . . .
H32 H 0.8118 0.0824 0.6884 0.071 Uiso 1 1 calc R . .
C33 C 0.7651(3) 0.2036(3) 0.6808(3) 0.0495(13) Uani 1 1 d . . .
H33 H 0.8097 0.2295 0.6622 0.059 Uiso 0.20 1 d P . .
C34 C 0.8150(3) 0.3258(4) 0.8733(3) 0.0513(14) Uani 1 1 d . . .
H34 H 0.7697 0.3233 0.9004 0.062 Uiso 1 1 calc R . .
C35 C 0.8783(3) 0.2740(4) 0.8993(4) 0.0667(18) Uani 1 1 d . . .
H35 H 0.8770 0.2378 0.9433 0.080 Uiso 1 1 calc R . .
C36 C 0.9459(3) 0.2759(4) 0.8587(4) 0.0623(17) Uani 1 1 d . . .
H36 H 0.9898 0.2387 0.8733 0.075 Uiso 1 1 calc R . .
C37 C 0.9469(3) 0.3323(3) 0.7982(3) 0.0468(13) Uani 1 1 d . . .
H37 H 0.9925 0.3351 0.7715 0.056 Uiso 1 1 calc R . .
C38 C 0.8799(3) 0.3871(3) 0.7746(3) 0.0332(10) Uani 1 1 d . . .
C39 C 0.9463(3) 0.4463(3) 0.6712(3) 0.0336(10) Uani 1 1 d . . .
C40 C 0.9433(3) 0.4000(3) 0.6017(3) 0.0416(12) Uani 1 1 d . . .
H40 H 0.8983 0.3733 0.5735 0.050 Uiso 0.70 1 d P . .
C41 C 1.0055(3) 0.4030(4) 0.5560(3) 0.0525(14) Uani 1 1 d . . .
H41 H 1.0020 0.3712 0.5088 0.063 Uiso 1 1 calc R . .
C42 C 1.0715(4) 0.4518(4) 0.5795(3) 0.0582(16) Uani 1 1 d . . .
H42 H 1.1138 0.4533 0.5485 0.070 Uiso 1 1 calc R . .
C43 C 1.0773(3) 0.4992(5) 0.6480(4) 0.0665(17) Uani 1 1 d . . .
H43 H 1.1231 0.5335 0.6638 0.080 Uiso 1 1 calc R . .
C44 C 1.0147(3) 0.4958(4) 0.6937(3) 0.0538(14) Uani 1 1 d . . .
H44 H 1.0188 0.5278 0.7409 0.065 Uiso 0.30 1 d P . .
C45 C 0.8436(3) 0.6004(3) 0.6167(3) 0.0348(10) Uani 1 1 d . . .
C46 C 0.6467(3) 0.3759(3) 0.8398(3) 0.0315(10) Uani 1 1 d . . .
C47 C 0.8987(10) 0.4786(12) 1.0146(10) 0.065(5) Uiso 0.45 1 d P . .
C48 C 0.9030(12) 0.4488(15) 1.0390(14) 0.055(5) Uiso 0.40 1 d P . .
C49 C 0.9245(12) 0.4310(12) 1.0662(11) 0.053(4) Uiso 0.40 1 d P . .
C50 C 0.9555(10) 0.4612(12) 1.0783(9) 0.056(4) Uiso 0.40 1 d P . .
C51 C 0.8209(11) 0.6268(13) 1.2053(11) 0.056(5) Uiso 0.30 1 d P . .
C52 C 0.8904(15) 0.5542(16) 1.0768(14) 0.051(6) Uiso 0.30 1 d P . .
C53 C 0.8451(18) 0.6227(18) 1.1094(17) 0.052(7) Uiso 0.30 1 d P . .
C54 C 0.9188(18) 0.557(2) 1.0570(16) 0.059(7) Uiso 0.30 1 d P . .
C55 C 0.815(2) 0.604(2) 1.118(2) 0.057(10) Uiso 0.25 1 d P . .
C56 C 0.919(4) 0.523(4) 1.056(4) 0.071(17) Uiso 0.15 1 d P . .
Cl1 Cl 0.8528(4) 0.5876(5) 1.1140(5) 0.0553(18) Uiso 0.30 1 d P . .
Cl2 Cl 0.8386(9) 0.6021(9) 1.1370(8) 0.063(3) Uiso 0.20 1 d P . .

loop_
_atom_site_aniso_label
_atom_site_aniso_U_11
_atom_site_aniso_U_22
_atom_site_aniso_U_33
_atom_site_aniso_U_23
_atom_site_aniso_U_13
_atom_site_aniso_U_12
Ru1 0.0299(2) 0.0237(2) 0.02583(19) 0.00003(14) 0.00675(14) -0.00115(14)
Ru2 0.0304(2) 0.0257(2) 0.02484(19) 0.00358(14) 0.00298(14) -0.00123(14)
F1 0.069(3) 0.064(3) 0.038(3) 0.009(2) 0.001(2) 0.008(3)
F1' 0.082(6) 0.057(5) 0.045(4) 0.001(4) 0.018(4) 0.023(4)
F2 0.041(2) 0.090(3) 0.0320(19) -0.0145(18) 0.0022(16) 0.0065(19)
F3 0.036(2) 0.034(2) 0.118(3) 0.005(2) 0.022(2) 0.0034(16)
F4 0.044(3) 0.112(4) 0.075(3) -0.050(3) 0.015(2) -0.025(3)
N1 0.038(2) 0.033(2) 0.032(2) -0.0031(16) 0.0072(17) -0.0065(17)
N2 0.036(2) 0.033(2) 0.0264(19) -0.0008(15) 0.0081(16) -0.0021(17)
N3 0.039(2) 0.0200(18) 0.0278(18) -0.0008(15) 0.0066(16) 0.0019(16)
N4 0.033(2) 0.028(2) 0.0228(18) 0.0018(15) 0.0042(15) 0.0017(16)
N5 0.0305(19) 0.0236(19) 0.0264(19) -0.0005(14) 0.0050(15) 0.0008(15)
N6 0.0310(19) 0.0224(18) 0.0298(19) 0.0006(15) 0.0023(15) 0.0011(15)
N7 0.029(2) 0.037(2) 0.035(2) 0.0108(17) 0.0033(16) 0.0016(17)
N8 0.0298(19) 0.035(2) 0.031(2) 0.0021(16) 0.0081(16) 0.0007(16)
N9 0.051(3) 0.043(2) 0.043(2) 0.005(2) 0.013(2) -0.010(2)
N10 0.044(2) 0.041(2) 0.045(2) 0.006(2) 0.011(2) -0.005(2)
C1 0.052(3) 0.055(3) 0.050(3) -0.012(3) 0.016(3) -0.021(3)
C2 0.072(4) 0.067(4) 0.058(4) -0.028(3) 0.023(3) -0.042(3)
C3 0.079(4) 0.055(3) 0.046(3) -0.019(3) 0.013(3) -0.031(3)
C4 0.057(3) 0.048(3) 0.034(3) -0.013(2) 0.016(2) -0.013(3)
C5 0.040(3) 0.032(2) 0.030(2) -0.0021(19) 0.005(2) -0.007(2)
C6 0.045(3) 0.031(2) 0.027(2) -0.0057(19) 0.007(2) -0.008(2)
C7 0.055(3) 0.039(3) 0.038(3) -0.006(2) 0.012(2) -0.004(2)
C8 0.049(3) 0.049(3) 0.057(3) -0.016(3) 0.015(3) 0.000(3)
C9 0.064(4) 0.059(4) 0.049(3) -0.022(3) 0.026(3) -0.023(3)
C10 0.070(4) 0.055(3) 0.034(3) -0.006(2) 0.017(3) -0.021(3)
C11 0.054(3) 0.042(3) 0.033(3) -0.001(2) 0.007(2) -0.005(2)
C12 0.049(3) 0.026(2) 0.037(3) -0.001(2) 0.013(2) 0.000(2)
C13 0.057(3) 0.025(2) 0.043(3) 0.006(2) 0.012(2) 0.009(2)
C14 0.052(3) 0.039(3) 0.042(3) 0.005(2) 0.009(2) 0.019(2)
C15 0.041(3) 0.037(3) 0.037(3) 0.004(2) 0.011(2) 0.007(2)
C16 0.032(2) 0.033(2) 0.024(2) -0.0049(18) 0.0056(18) 0.007(2)
C17 0.029(2) 0.027(2) 0.035(2) 0.0032(19) 0.0024(19) 0.0064(18)
C18 0.038(3) 0.046(3) 0.045(3) -0.006(2) 0.002(2) 0.008(2)
C19 0.043(3) 0.066(4) 0.069(4) -0.027(3) -0.010(3) 0.003(3)
C20 0.044(3) 0.039(3) 0.105(5) 0.001(3) 0.000(3) -0.008(3)
C21 0.046(3) 0.053(3) 0.071(4) 0.021(3) 0.016(3) 0.000(3)
C22 0.046(3) 0.040(3) 0.041(3) 0.005(2) 0.008(2) -0.002(2)
C23 0.041(3) 0.034(3) 0.031(2) 0.002(2) 0.005(2) -0.002(2)
C24 0.055(3) 0.040(3) 0.026(2) 0.001(2) 0.005(2) -0.001(2)
C25 0.044(3) 0.042(3) 0.032(3) -0.010(2) 0.003(2) 0.001(2)
C26 0.040(3) 0.027(2) 0.040(3) -0.006(2) 0.003(2) 0.000(2)
C27 0.023(2) 0.027(2) 0.030(2) 0.0008(18) 0.0032(17) 0.0053(18)
C28 0.043(3) 0.026(2) 0.031(2) 0.0016(19) 0.000(2) -0.005(2)
C29 0.053(3) 0.037(3) 0.040(3) -0.005(2) 0.012(2) -0.006(2)
C30 0.093(5) 0.043(3) 0.042(3) -0.003(2) 0.023(3) -0.025(3)
C31 0.110(5) 0.032(3) 0.039(3) 0.006(2) 0.008(3) -0.007(3)
C32 0.074(4) 0.028(3) 0.073(4) 0.008(3) 0.000(3) 0.013(3)
C33 0.057(3) 0.031(3) 0.060(3) 0.004(2) 0.003(3) 0.009(2)
C34 0.034(3) 0.066(4) 0.054(3) 0.028(3) 0.008(2) 0.008(3)
C35 0.047(3) 0.086(5) 0.069(4) 0.048(4) 0.013(3) 0.016(3)
C36 0.042(3) 0.072(4) 0.073(4) 0.033(3) 0.009(3) 0.022(3)
C37 0.032(3) 0.056(3) 0.053(3) 0.014(3) 0.007(2) 0.010(2)
C38 0.029(2) 0.037(3) 0.032(2) 0.002(2) -0.0002(19) 0.005(2)
C39 0.027(2) 0.038(3) 0.036(2) 0.007(2) 0.0041(19) 0.007(2)
C40 0.045(3) 0.042(3) 0.039(3) 0.007(2) 0.008(2) 0.013(2)
C41 0.058(4) 0.061(4) 0.042(3) 0.009(3) 0.019(3) 0.022(3)
C42 0.050(3) 0.076(4) 0.054(4) 0.019(3) 0.025(3) 0.019(3)
C43 0.029(3) 0.086(5) 0.085(5) 0.011(4) 0.013(3) -0.008(3)
C44 0.034(3) 0.072(4) 0.056(3) 0.002(3) 0.006(2) -0.002(3)
C45 0.039(3) 0.033(3) 0.032(2) -0.003(2) 0.003(2) -0.001(2)
C46 0.038(3) 0.024(2) 0.033(2) -0.0020(19) 0.006(2) 0.000(2)

loop_
_atom_type_symbol
_atom_type_description
_atom_type_scat_dispersion_real
_atom_type_scat_dispersion_imag
_atom_type_scat_source
C C 0.0033 0.0016 'International Tables Vol C Tables 4.2.6.8 and 6.1.1.4'
H H 0.0000 0.0000 'International Tables Vol C Tables 4.2.6.8 and 6.1.1.4'
N N 0.0061 0.0033 'International Tables Vol C Tables 4.2.6.8 and 6.1.1.4'
F F 0.0171 0.0103 'International Tables Vol C Tables 4.2.6.8 and 6.1.1.4'
Cl Cl 0.1484 0.1585 'International Tables Vol C Tables 4.2.6.8 and 6.1.1.4'
Ru Ru -1.2594 0.8363 'International Tables Vol C Tables 4.2.6.8 and 6.1.1.4'

loop_
_geom_angle_atom_site_label_1
_geom_angle_atom_site_label_2
_geom_angle_atom_site_label_3
_geom_angle
_geom_angle_site_symmetry_1
_geom_angle_site_symmetry_3
_geom_angle_publ_flag
N8 Ru1 N1 95.05(15) . . ?
N8 Ru1 C45 94.94(17) . . ?
N1 Ru1 C45 95.93(16) . . ?
N8 Ru1 N3 173.66(14) . . ?
N1 Ru1 N3 88.13(14) . . ?
C45 Ru1 N3 90.17(16) . . ?
N8 Ru1 N5 91.09(14) . . ?
N1 Ru1 N5 172.47(14) . . ?
C45 Ru1 N5 87.86(15) . . ?
N3 Ru1 N5 85.35(13) . . ?
N8 Ru1 Ru2 91.44(10) . . ?
N1 Ru1 Ru2 95.64(10) . . ?
C45 Ru1 Ru2 166.24(13) . . ?
N3 Ru1 Ru2 82.78(9) . . ?
N5 Ru1 Ru2 79.83(9) . . ?
N4 Ru2 C46 99.53(16) . . ?
N4 Ru2 N6 91.50(14) . . ?
C46 Ru2 N6 101.23(16) . . ?
N4 Ru2 N2 91.16(14) . . ?
C46 Ru2 N2 86.57(15) . . ?
N6 Ru2 N2 171.22(14) . . ?
N4 Ru2 N7 172.84(13) . . ?
C46 Ru2 N7 87.41(16) . . ?
N6 Ru2 N7 85.39(14) . . ?
N2 Ru2 N7 91.00(14) . . ?
N4 Ru2 Ru1 91.01(10) . . ?
C46 Ru2 Ru1 162.46(12) . . ?
N6 Ru2 Ru1 92.39(10) . . ?
N2 Ru2 Ru1 79.20(10) . . ?
N7 Ru2 Ru1 82.69(9) . . ?
C1 N1 C5 119.9(4) . . ?
C1 N1 Ru1 124.3(3) . . ?
C5 N1 Ru1 115.4(3) . . ?
C5 N2 C6 113.4(4) . . ?
C5 N2 Ru2 127.1(3) . . ?
C6 N2 Ru2 119.5(3) . . ?
C12 N3 C16 118.0(4) . . ?
C12 N3 Ru1 119.6(3) . . ?
C16 N3 Ru1 122.1(3) . . ?
C16 N4 C17 118.3(3) . . ?
C16 N4 Ru2 119.7(3) . . ?
C17 N4 Ru2 122.0(3) . . ?
C27 N5 C23 117.0(4) . . ?
C27 N5 Ru1 122.9(3) . . ?
C23 N5 Ru1 120.0(3) . . ?
C27 N6 C28 117.9(3) . . ?
C27 N6 Ru2 116.9(3) . . ?
C28 N6 Ru2 124.9(3) . . ?
C34 N7 C38 116.8(4) . . ?
C34 N7 Ru2 121.4(3) . . ?
C38 N7 Ru2 120.7(3) . . ?
C38 N8 C39 117.9(4) . . ?
C38 N8 Ru1 120.8(3) . . ?
C39 N8 Ru1 121.3(3) . . ?
C2 C1 N1 123.0(5) . . ?
C1 C2 C3 118.4(5) . . ?
C4 C3 C2 120.0(5) . . ?
C3 C4 C5 120.3(5) . . ?
N2 C5 N1 117.9(4) . . ?
N2 C5 C4 123.9(4) . . ?
N1 C5 C4 118.2(4) . . ?
C7 C6 C11 116.4(4) . . ?
C7 C6 N2 121.2(4) . . ?
C11 C6 N2 122.3(4) . . ?
F1' C7 C8 117.6(6) . . ?
F1' C7 C6 119.5(5) . . ?
C8 C7 C6 122.8(5) . . ?
C7 C8 C9 119.0(5) . . ?
C10 C9 C8 120.2(5) . . ?
C9 C10 C11 119.4(5) . . ?
F1 C11 C6 117.9(5) . . ?
F1 C11 C10 119.7(5) . . ?
C6 C11 C10 122.3(5) . . ?
C13 C12 N3 123.9(5) . . ?
C12 C13 C14 118.7(4) . . ?
C15 C14 C13 118.6(4) . . ?
C14 C15 C16 120.7(5) . . ?
N4 C16 N3 117.4(4) . . ?
N4 C16 C15 122.8(4) . . ?
N3 C16 C15 119.8(4) . . ?
C22 C17 C18 117.2(4) . . ?
C22 C17 N4 122.3(4) . . ?
C18 C17 N4 120.4(4) . . ?
F2 C18 C19 119.6(5) . . ?
F2 C18 C17 118.1(4) . . ?
C19 C18 C17 122.3(5) . . ?
C20 C19 C18 119.6(5) . . ?
C19 C20 C21 119.5(5) . . ?
C22 C21 C20 120.2(5) . . ?
F2' C22 C17 122.3(9) . . ?
F2' C22 C21 115.4(9) . . ?
C17 C22 C21 121.2(5) . . ?
C24 C23 N5 123.5(4) . . ?
C23 C24 C25 119.2(4) . . ?
C26 C25 C24 119.4(4) . . ?
C25 C26 C27 119.7(4) . . ?
N5 C27 N6 116.7(4) . . ?
N5 C27 C26 120.8(4) . . ?
N6 C27 C26 122.4(4) . . ?
C29 C28 C33 117.6(4) . . ?
C29 C28 N6 122.2(4) . . ?
C33 C28 N6 120.2(4) . . ?
F3' C29 C28 120.3(9) . . ?
F3' C29 C30 117.4(9) . . ?
C28 C29 C30 120.6(5) . . ?
C31 C30 C29 120.1(5) . . ?
C30 C31 C32 121.0(5) . . ?
C31 C32 C33 118.7(6) . . ?
F3 C33 C32 118.1(5) . . ?
F3 C33 C28 119.8(4) . . ?
C32 C33 C28 122.0(5) . . ?
C35 C34 N7 125.0(5) . . ?
C34 C35 C36 118.1(5) . . ?
C37 C36 C35 118.9(5) . . ?
C36 C37 C38 120.7(5) . . ?
N8 C38 N7 117.6(4) . . ?
N8 C38 C37 122.3(4) . . ?
N7 C38 C37 120.1(4) . . ?
C40 C39 C44 117.1(5) . . ?
C40 C39 N8 121.5(4) . . ?
C44 C39 N8 121.3(4) . . ?
F4' C40 C41 115.4(7) . . ?
F4' C40 C39 123.0(7) . . ?
C41 C40 C39 121.6(5) . . ?
C42 C41 C40 119.9(5) . . ?
C41 C42 C43 120.8(5) . . ?
C42 C43 C44 119.1(6) . . ?
F4 C44 C43 119.4(5) . . ?
F4 C44 C39 119.1(5) . . ?
C43 C44 C39 121.5(6) . . ?
N9 C45 Ru1 172.7(4) . . ?
N10 C46 Ru2 176.2(4) . . ?

loop_
_geom_bond_atom_site_label_1
_geom_bond_atom_site_label_2
_geom_bond_distance
_geom_bond_site_symmetry_2
_geom_bond_publ_flag
Ru1 N8 1.988(4) . ?
Ru1 N1 2.002(4) . ?
Ru1 C45 2.000(5) . ?
Ru1 N3 2.108(3) . ?
Ru1 N5 2.154(3) . ?
Ru1 Ru2 2.4558(5) . ?
Ru2 N4 1.986(3) . ?
Ru2 C46 1.993(5) . ?
Ru2 N6 2.001(3) . ?
Ru2 N2 2.130(4) . ?
Ru2 N7 2.158(3) . ?
F1 C11 1.323(7) . ?
F1' C7 1.285(9) . ?
F2 C18 1.348(6) . ?
F2' C22 1.244(17) . ?
F3 C33 1.329(7) . ?
F3' C29 1.189(16) . ?
F4 C44 1.291(7) . ?
F4' C40 1.135(11) . ?
N1 C1 1.363(6) . ?
N1 C5 1.365(6) . ?
N2 C5 1.348(6) . ?
N2 C6 1.451(6) . ?
N3 C12 1.358(6) . ?
N3 C16 1.372(6) . ?
N4 C16 1.359(6) . ?
N4 C17 1.432(6) . ?
N5 C27 1.368(5) . ?
N5 C23 1.363(5) . ?
N6 C27 1.371(5) . ?
N6 C28 1.421(5) . ?
N7 C34 1.360(6) . ?
N7 C38 1.369(6) . ?
N8 C38 1.360(6) . ?
N8 C39 1.429(6) . ?
N9 C45 1.140(6) . ?
N10 C46 1.153(6) . ?
C1 C2 1.358(7) . ?
C2 C3 1.393(8) . ?
C3 C4 1.365(7) . ?
C4 C5 1.431(6) . ?
C6 C7 1.379(7) . ?
C6 C11 1.380(7) . ?
C7 C8 1.372(7) . ?
C8 C9 1.379(8) . ?
C9 C10 1.366(8) . ?
C10 C11 1.382(7) . ?
C12 C13 1.360(7) . ?
C13 C14 1.402(7) . ?
C14 C15 1.368(7) . ?
C15 C16 1.411(6) . ?
C17 C22 1.379(7) . ?
C17 C18 1.389(7) . ?
C18 C19 1.378(7) . ?
C19 C20 1.365(9) . ?
C20 C21 1.391(9) . ?
C21 C22 1.377(7) . ?
C23 C24 1.362(6) . ?
C24 C25 1.383(7) . ?
C25 C26 1.358(7) . ?
C26 C27 1.414(6) . ?
C28 C29 1.380(7) . ?
C28 C33 1.400(7) . ?
C29 C30 1.393(7) . ?
C30 C31 1.371(9) . ?
C31 C32 1.369(9) . ?
C32 C33 1.384(7) . ?
C34 C35 1.353(7) . ?
C35 C36 1.403(8) . ?
C36 C37 1.353(7) . ?
C37 C38 1.419(6) . ?
C39 C40 1.381(7) . ?
C39 C44 1.387(7) . ?
C40 C41 1.382(7) . ?
C41 C42 1.351(8) . ?
C42 C43 1.373(9) . ?
C43 C44 1.387(8) . ?
C47 C48 0.62(2) . ?
C47 C56 1.01(6) . ?
C47 C49 1.18(3) . ?
C47 C50 1.37(2) . ?
C47 C54 1.44(3) . ?
C47 C52 1.60(3) . ?
C48 C49 0.61(2) . ?
C48 C50 1.05(3) . ?
C48 C56 1.21(7) . ?
C48 C54 1.72(4) . ?
C48 C52 1.78(3) . ?
C49 C50 0.709(19) . ?
C49 C56 1.45(7) . ?
C49 C54 1.97(4) . ?
C49 C52 2.01(3) . ?
C50 C56 1.18(6) . ?
C50 C54 1.63(3) . ?
C50 C52 1.80(3) . ?
C51 Cl2 1.30(2) . ?
C51 C55 1.52(4) . ?
C51 C53 1.74(3) . ?
C51 Cl1 1.82(2) . ?
C52 C54 0.62(3) . ?
C52 C56 0.80(6) . ?
C52 Cl1 1.09(2) . ?
C52 C53 1.46(4) . ?
C52 Cl2 1.61(3) . ?
C52 C55 1.71(4) . ?
C53 Cl1 0.56(3) . ?
C53 Cl2 0.59(3) . ?
C53 C55 0.61(4) . ?
C53 C54 1.91(5) . ?
C54 C56 0.53(7) . ?
C54 Cl1 1.64(3) . ?
C54 Cl2 2.15(4) . ?
C55 Cl2 0.47(4) . ?
C55 Cl1 0.69(3) . ?
C56 Cl1 1.88(6) . ?
Cl1 Cl2 0.534(14) . ?

loop_
_geom_torsion_atom_site_label_1
_geom_torsion_atom_site_label_2
_geom_torsion_atom_site_label_3
_geom_torsion_atom_site_label_4
_geom_torsion
_geom_torsion_site_symmetry_1
_geom_torsion_site_symmetry_2
_geom_torsion_site_symmetry_3
_geom_torsion_site_symmetry_4
_geom_torsion_publ_flag
N8 Ru1 Ru2 N4 -157.93(14) . . . . ?
N1 Ru1 Ru2 N4 106.85(15) . . . . ?
C45 Ru1 Ru2 N4 -40.2(6) . . . . ?
N3 Ru1 Ru2 N4 19.46(13) . . . . ?
N5 Ru1 Ru2 N4 -67.08(13) . . . . ?
N8 Ru1 Ru2 C46 74.8(4) . . . . ?
N1 Ru1 Ru2 C46 -20.4(4) . . . . ?
C45 Ru1 Ru2 C46 -167.5(7) . . . . ?
N3 Ru1 Ru2 C46 -107.8(4) . . . . ?
N5 Ru1 Ru2 C46 165.7(4) . . . . ?
N8 Ru1 Ru2 N6 -66.39(14) . . . . ?
N1 Ru1 Ru2 N6 -161.61(14) . . . . ?
C45 Ru1 Ru2 N6 51.3(6) . . . . ?
N3 Ru1 Ru2 N6 111.01(13) . . . . ?
N5 Ru1 Ru2 N6 24.46(13) . . . . ?
N8 Ru1 Ru2 N2 111.08(14) . . . . ?
N1 Ru1 Ru2 N2 15.86(15) . . . . ?
C45 Ru1 Ru2 N2 -131.2(6) . . . . ?
N3 Ru1 Ru2 N2 -71.52(13) . . . . ?
N5 Ru1 Ru2 N2 -158.07(13) . . . . ?
N8 Ru1 Ru2 N7 18.66(15) . . . . ?
N1 Ru1 Ru2 N7 -76.56(15) . . . . ?
C45 Ru1 Ru2 N7 136.4(6) . . . . ?
N3 Ru1 Ru2 N7 -163.95(14) . . . . ?
N5 Ru1 Ru2 N7 109.51(14) . . . . ?
N8 Ru1 N1 C1 75.5(4) . . . . ?
C45 Ru1 N1 C1 -20.1(4) . . . . ?
N3 Ru1 N1 C1 -110.0(4) . . . . ?
N5 Ru1 N1 C1 -140.0(10) . . . . ?
Ru2 Ru1 N1 C1 167.4(4) . . . . ?
N8 Ru1 N1 C5 -111.6(3) . . . . ?
C45 Ru1 N1 C5 152.9(3) . . . . ?
N3 Ru1 N1 C5 62.9(3) . . . . ?
N5 Ru1 N1 C5 33.0(12) . . . . ?
Ru2 Ru1 N1 C5 -19.6(3) . . . . ?
N4 Ru2 N2 C5 -109.1(4) . . . . ?
C46 Ru2 N2 C5 151.4(4) . . . . ?
N6 Ru2 N2 C5 -1.5(11) . . . . ?
N7 Ru2 N2 C5 64.1(4) . . . . ?
Ru1 Ru2 N2 C5 -18.3(3) . . . . ?
N4 Ru2 N2 C6 72.3(3) . . . . ?
C46 Ru2 N2 C6 -27.1(3) . . . . ?
N6 Ru2 N2 C6 179.9(8) . . . . ?
N7 Ru2 N2 C6 -114.5(3) . . . . ?
Ru1 Ru2 N2 C6 163.1(3) . . . . ?
N8 Ru1 N3 C12 -171.8(11) . . . . ?
N1 Ru1 N3 C12 67.9(3) . . . . ?
C45 Ru1 N3 C12 -28.0(3) . . . . ?
N5 Ru1 N3 C12 -115.9(3) . . . . ?
Ru2 Ru1 N3 C12 163.8(3) . . . . ?
N8 Ru1 N3 C16 1.3(14) . . . . ?
N1 Ru1 N3 C16 -119.0(3) . . . . ?
C45 Ru1 N3 C16 145.1(3) . . . . ?
N5 Ru1 N3 C16 57.3(3) . . . . ?
Ru2 Ru1 N3 C16 -23.0(3) . . . . ?
C46 Ru2 N4 C16 142.8(3) . . . . ?
N6 Ru2 N4 C16 -115.6(3) . . . . ?
N2 Ru2 N4 C16 56.1(3) . . . . ?
N7 Ru2 N4 C16 -51.5(12) . . . . ?
Ru1 Ru2 N4 C16 -23.1(3) . . . . ?
C46 Ru2 N4 C17 -40.4(3) . . . . ?
N6 Ru2 N4 C17 61.3(3) . . . . ?
N2 Ru2 N4 C17 -127.1(3) . . . . ?
N7 Ru2 N4 C17 125.4(11) . . . . ?
Ru1 Ru2 N4 C17 153.7(3) . . . . ?
N8 Ru1 N5 C27 62.5(3) . . . . ?
N1 Ru1 N5 C27 -82.2(11) . . . . ?
C45 Ru1 N5 C27 157.4(3) . . . . ?
N3 Ru1 N5 C27 -112.2(3) . . . . ?
Ru2 Ru1 N5 C27 -28.8(3) . . . . ?
N8 Ru1 N5 C23 -113.6(3) . . . . ?
N1 Ru1 N5 C23 101.8(11) . . . . ?
C45 Ru1 N5 C23 -18.7(3) . . . . ?
N3 Ru1 N5 C23 71.7(3) . . . . ?
Ru2 Ru1 N5 C23 155.2(3) . . . . ?
N4 Ru2 N6 C27 61.5(3) . . . . ?
C46 Ru2 N6 C27 161.5(3) . . . . ?
N2 Ru2 N6 C27 -46.1(10) . . . . ?
N7 Ru2 N6 C27 -112.1(3) . . . . ?
Ru1 Ru2 N6 C27 -29.6(3) . . . . ?
N4 Ru2 N6 C28 -125.1(3) . . . . ?
C46 Ru2 N6 C28 -25.1(4) . . . . ?
N2 Ru2 N6 C28 127.3(8) . . . . ?
N7 Ru2 N6 C28 61.3(3) . . . . ?
Ru1 Ru2 N6 C28 143.8(3) . . . . ?
N4 Ru2 N7 C34 -163.5(10) . . . . ?
C46 Ru2 N7 C34 2.4(4) . . . . ?
N6 Ru2 N7 C34 -99.1(4) . . . . ?
N2 Ru2 N7 C34 89.0(4) . . . . ?
Ru1 Ru2 N7 C34 167.9(4) . . . . ?
N4 Ru2 N7 C38 4.4(13) . . . . ?
C46 Ru2 N7 C38 170.4(4) . . . . ?
N6 Ru2 N7 C38 68.9(3) . . . . ?
N2 Ru2 N7 C38 -103.1(3) . . . . ?
Ru1 Ru2 N7 C38 -24.1(3) . . . . ?
N1 Ru1 N8 C38 75.4(3) . . . . ?
C45 Ru1 N8 C38 171.8(3) . . . . ?
N3 Ru1 N8 C38 -44.5(14) . . . . ?
N5 Ru1 N8 C38 -100.3(3) . . . . ?
Ru2 Ru1 N8 C38 -20.4(3) . . . . ?
N1 Ru1 N8 C39 -105.9(3) . . . . ?
C45 Ru1 N8 C39 -9.5(3) . . . . ?
N3 Ru1 N8 C39 134.2(11) . . . . ?
N5 Ru1 N8 C39 78.5(3) . . . . ?
Ru2 Ru1 N8 C39 158.3(3) . . . . ?
C5 N1 C1 C2 -1.7(8) . . . . ?
Ru1 N1 C1 C2 171.0(5) . . . . ?
N1 C1 C2 C3 -1.1(10) . . . . ?
C1 C2 C3 C4 2.5(10) . . . . ?
C2 C3 C4 C5 -1.0(9) . . . . ?
C6 N2 C5 N1 -172.4(4) . . . . ?
Ru2 N2 C5 N1 8.9(6) . . . . ?
C6 N2 C5 C4 8.2(6) . . . . ?
Ru2 N2 C5 C4 -170.5(4) . . . . ?
C1 N1 C5 N2 -176.3(4) . . . . ?
Ru1 N1 C5 N2 10.4(5) . . . . ?
C1 N1 C5 C4 3.1(7) . . . . ?
Ru1 N1 C5 C4 -170.2(3) . . . . ?
C3 C4 C5 N2 177.6(5) . . . . ?
C3 C4 C5 N1 -1.8(8) . . . . ?
C5 N2 C6 C7 85.8(5) . . . . ?
Ru2 N2 C6 C7 -95.5(4) . . . . ?
C5 N2 C6 C11 -90.4(5) . . . . ?
Ru2 N2 C6 C11 88.3(5) . . . . ?
C11 C6 C7 F1' 175.7(6) . . . . ?
N2 C6 C7 F1' -0.7(8) . . . . ?
C11 C6 C7 C8 -0.3(7) . . . . ?
N2 C6 C7 C8 -176.7(4) . . . . ?
F1' C7 C8 C9 -176.1(6) . . . . ?
C6 C7 C8 C9 -0.1(8) . . . . ?
C7 C8 C9 C10 0.3(8) . . . . ?
C8 C9 C10 C11 -0.1(8) . . . . ?
C7 C6 C11 F1 -176.9(5) . . . . ?
N2 C6 C11 F1 -0.5(7) . . . . ?
C7 C6 C11 C10 0.5(7) . . . . ?
N2 C6 C11 C10 176.9(4) . . . . ?
C9 C10 C11 F1 177.1(5) . . . . ?
C9 C10 C11 C6 -0.3(8) . . . . ?
C16 N3 C12 C13 -2.0(6) . . . . ?
Ru1 N3 C12 C13 171.4(4) . . . . ?
N3 C12 C13 C14 -0.9(7) . . . . ?
C12 C13 C14 C15 1.2(7) . . . . ?
C13 C14 C15 C16 1.4(7) . . . . ?
C17 N4 C16 N3 -165.9(4) . . . . ?
Ru2 N4 C16 N3 11.1(5) . . . . ?
C17 N4 C16 C15 15.6(6) . . . . ?
Ru2 N4 C16 C15 -167.4(3) . . . . ?
C12 N3 C16 N4 -174.0(4) . . . . ?
Ru1 N3 C16 N4 12.7(5) . . . . ?
C12 N3 C16 C15 4.5(6) . . . . ?
Ru1 N3 C16 C15 -168.7(3) . . . . ?
C14 C15 C16 N4 174.2(4) . . . . ?
C14 C15 C16 N3 -4.3(6) . . . . ?
C16 N4 C17 C22 -112.9(5) . . . . ?
Ru2 N4 C17 C22 70.3(5) . . . . ?
C16 N4 C17 C18 69.9(5) . . . . ?
Ru2 N4 C17 C18 -107.0(4) . . . . ?
C22 C17 C18 F2 177.7(4) . . . . ?
N4 C17 C18 F2 -4.9(6) . . . . ?
C22 C17 C18 C19 -0.4(7) . . . . ?
N4 C17 C18 C19 177.0(4) . . . . ?
F2 C18 C19 C20 -178.6(5) . . . . ?
C17 C18 C19 C20 -0.5(8) . . . . ?
C18 C19 C20 C21 1.2(9) . . . . ?
C19 C20 C21 C22 -1.0(8) . . . . ?
C18 C17 C22 F2' -167.1(10) . . . . ?
N4 C17 C22 F2' 15.6(11) . . . . ?
C18 C17 C22 C21 0.6(7) . . . . ?
N4 C17 C22 C21 -176.7(4) . . . . ?
C20 C21 C22 F2' 168.6(9) . . . . ?
C20 C21 C22 C17 0.1(8) . . . . ?
C27 N5 C23 C24 -5.2(6) . . . . ?
Ru1 N5 C23 C24 171.1(4) . . . . ?
N5 C23 C24 C25 -0.5(7) . . . . ?
C23 C24 C25 C26 3.2(7) . . . . ?
C24 C25 C26 C27 -0.1(7) . . . . ?
C23 N5 C27 N6 -168.6(4) . . . . ?
Ru1 N5 C27 N6 15.3(5) . . . . ?
C23 N5 C27 C26 8.2(6) . . . . ?
Ru1 N5 C27 C26 -168.0(3) . . . . ?
C28 N6 C27 N5 -159.6(4) . . . . ?
Ru2 N6 C27 N5 14.2(5) . . . . ?
C28 N6 C27 C26 23.7(6) . . . . ?
Ru2 N6 C27 C26 -162.5(3) . . . . ?
C25 C26 C27 N5 -5.8(6) . . . . ?
C25 C26 C27 N6 170.8(4) . . . . ?
C27 N6 C28 C29 -122.4(5) . . . . ?
Ru2 N6 C28 C29 64.3(5) . . . . ?
C27 N6 C28 C33 59.7(6) . . . . ?
Ru2 N6 C28 C33 -113.6(4) . . . . ?
C33 C28 C29 F3' -165.0(10) . . . . ?
N6 C28 C29 F3' 17.1(11) . . . . ?
C33 C28 C29 C30 0.0(7) . . . . ?
N6 C28 C29 C30 -178.0(4) . . . . ?
F3' C29 C30 C31 165.7(10) . . . . ?
C28 C29 C30 C31 0.3(8) . . . . ?
C29 C30 C31 C32 -1.3(9) . . . . ?
C30 C31 C32 C33 1.8(9) . . . . ?
C31 C32 C33 F3 -178.3(5) . . . . ?
C31 C32 C33 C28 -1.5(9) . . . . ?
C29 C28 C33 F3 177.3(5) . . . . ?
N6 C28 C33 F3 -4.7(7) . . . . ?
C29 C28 C33 C32 0.6(8) . . . . ?
N6 C28 C33 C32 178.6(5) . . . . ?
C38 N7 C34 C35 -3.2(8) . . . . ?
Ru2 N7 C34 C35 165.2(5) . . . . ?
N7 C34 C35 C36 -1.0(10) . . . . ?
C34 C35 C36 C37 3.4(10) . . . . ?
C35 C36 C37 C38 -1.6(9) . . . . ?
C39 N8 C38 N7 -172.4(4) . . . . ?
Ru1 N8 C38 N7 6.4(5) . . . . ?
C39 N8 C38 C37 7.5(6) . . . . ?
Ru1 N8 C38 C37 -173.7(4) . . . . ?
C34 N7 C38 N8 -175.2(4) . . . . ?
Ru2 N7 C38 N8 16.3(5) . . . . ?
C34 N7 C38 C37 4.9(7) . . . . ?
Ru2 N7 C38 C37 -163.5(4) . . . . ?
C36 C37 C38 N8 177.5(5) . . . . ?
C36 C37 C38 N7 -2.7(8) . . . . ?
C38 N8 C39 C40 92.2(5) . . . . ?
Ru1 N8 C39 C40 -86.6(5) . . . . ?
C38 N8 C39 C44 -91.1(5) . . . . ?
Ru1 N8 C39 C44 90.1(5) . . . . ?
C44 C39 C40 F4' 178.7(8) . . . . ?
N8 C39 C40 F4' -4.5(10) . . . . ?
C44 C39 C40 C41 -0.3(7) . . . . ?
N8 C39 C40 C41 176.6(4) . . . . ?
F4' C40 C41 C42 -178.7(8) . . . . ?
C39 C40 C41 C42 0.3(8) . . . . ?
C40 C41 C42 C43 -0.5(8) . . . . ?
C41 C42 C43 C44 0.6(9) . . . . ?
C42 C43 C44 F4 178.3(6) . . . . ?
C42 C43 C44 C39 -0.6(9) . . . . ?
C40 C39 C44 F4 -178.5(5) . . . . ?
N8 C39 C44 F4 4.7(8) . . . . ?
C40 C39 C44 C43 0.4(8) . . . . ?
N8 C39 C44 C43 -176.5(5) . . . . ?
N8 Ru1 C45 N9 -97(3) . . . . ?
N1 Ru1 C45 N9 -1(3) . . . . ?
N3 Ru1 C45 N9 87(3) . . . . ?
N5 Ru1 C45 N9 172(3) . . . . ?
Ru2 Ru1 C45 N9 146(3) . . . . ?
N4 Ru2 C46 N10 39(6) . . . . ?
N6 Ru2 C46 N10 -54(6) . . . . ?
N2 Ru2 C46 N10 130(6) . . . . ?
N7 Ru2 C46 N10 -139(6) . . . . ?
Ru1 Ru2 C46 N10 165(6) . . . . ?
